data_2020114
loop_
_publ_author_name
'Ghouili, Afef'
'Brahmia, Ameni'
'Ben Hassen, Rached'

_publ_section_title
;
 Polymorphism in 3-acetyl-4-hydroxy-2<i>H</i>-chromen-2-one
;
_journal_coeditor_code QS3049
_journal_issue 10
_journal_name_full 'Acta Crystallographica Section C'
_journal_page_first
;
;
_journal_paper_doi 10.1107/S2053229615016083
_journal_volume 71
_journal_year 2015
_chemical_formula_iupac 'C11 H8 O4'
_chemical_formula_moiety 'C11 H8 O4'
_chemical_formula_sum 'C11 H8 O4'
_chemical_formula_weight 204.17
_chemical_name_common 3-acetyl-4-hydroxycoumarin
_chemical_name_systematic
;
3-Acetyl-4-hydroxy-2<i>H</i>-chromen-2-one
;
_space_group_IT_number 14
_symmetry_cell_setting monoclinic
_symmetry_space_group_name_Hall '-P 2yn'
_symmetry_space_group_name_H-M 'P 1 21/n 1'
_atom_sites_solution_hydrogens geom
_atom_sites_solution_primary direct
_atom_sites_solution_secondary difmap
_audit_creation_method SHELXL97
_cell_angle_alpha 90.00
_cell_angle_beta 96.6490(10)
_cell_angle_gamma 90.00
_cell_formula_units_Z 4
_cell_length_a 7.33400(10)
_cell_length_b 9.91100(10)
_cell_length_c 12.6800(2)
_cell_measurement_temperature 298(2)
_cell_volume 915.48(2)
_computing_cell_refinement
;
SMART (Bruker, 2001)
;
_computing_data_collection
;
SMART (Bruker, 2001)
;
_computing_data_reduction
;
SAINT (Bruker, 2001)
;
_computing_molecular_graphics
;
ORTEP-3 for Windows (Farrugia, 2012)
;
_computing_publication_material
;
WinGX (Farrugia, 2012)
;
_computing_structure_refinement
;
SHELXL97 (Sheldrick, 2008)
;
_computing_structure_solution
;
SHELXS97 (Sheldrick, 2008)
;
_diffrn_ambient_temperature 298(2)
_diffrn_measured_fraction_theta_full 0.977
_diffrn_measured_fraction_theta_max 0.977
_diffrn_measurement_device_type 'Bruker SMART?? CCD area-detector'
_diffrn_measurement_method '\f and \w'
_diffrn_radiation_monochromator graphite
_diffrn_radiation_source 'fine-focus sealed tube'
_diffrn_radiation_type MoK\a
_diffrn_radiation_wavelength 0.71073
_diffrn_reflns_av_R_equivalents 0.0212
_diffrn_reflns_av_sigmaI/netI 0.0253
_diffrn_reflns_limit_h_max 10
_diffrn_reflns_limit_h_min -11
_diffrn_reflns_limit_k_max 15
_diffrn_reflns_limit_k_min -16
_diffrn_reflns_limit_l_max 20
_diffrn_reflns_limit_l_min -18
_diffrn_reflns_number 12216
_diffrn_reflns_theta_full 35.53
_diffrn_reflns_theta_max 35.53
_diffrn_reflns_theta_min 2.62
_exptl_absorpt_coefficient_mu 0.114
_exptl_absorpt_correction_type none
_exptl_crystal_colour yellow
_exptl_crystal_density_diffrn 1.481
_exptl_crystal_density_method 'not measured'
_exptl_crystal_description prism
_exptl_crystal_F_000 424
_exptl_crystal_size_max 0.40
_exptl_crystal_size_mid 0.30
_exptl_crystal_size_min 0.20
_refine_diff_density_max 0.330
_refine_diff_density_min -0.245
_refine_ls_extinction_method none
_refine_ls_goodness_of_fit_ref 1.047
_refine_ls_hydrogen_treatment mixed
_refine_ls_matrix_type full
_refine_ls_number_parameters 140
_refine_ls_number_reflns 4084
_refine_ls_number_restraints 0
_refine_ls_restrained_S_all 1.047
_refine_ls_R_factor_all 0.1017
_refine_ls_R_factor_gt 0.0561
_refine_ls_shift/su_max 0.000
_refine_ls_shift/su_mean 0.000
_refine_ls_structure_factor_coef Fsqd
_refine_ls_weighting_details 'calc w = 1/[\s^2^(Fo^2^)+(0.1018P)^2^+0.0410P] where P=(Fo^2^+2Fc^2^)/3'
_refine_ls_weighting_scheme calc
_refine_ls_wR_factor_gt 0.1651
_refine_ls_wR_factor_ref 0.1987
_reflns_number_gt 2153
_reflns_number_total 4084
_reflns_threshold_expression I>2\s(I)
_cod_data_source_file qs3049sup1.cif
_cod_data_source_block I
_cod_original_sg_symbol_Hall '-P 2 y n'
_cod_original_sg_symbol_H-M 'P 21/n'
_cod_database_code 2020114
_cod_database_fobs_code 2020114

loop_
_symmetry_equiv_pos_as_xyz
'x, y, z'
'-x+1/2, y+1/2, -z+1/2'
'-x, -y, -z'
'x-1/2, -y-1/2, z-1/2'

loop_
_atom_site_type_symbol
_atom_site_label
_atom_site_fract_x
_atom_site_fract_y
_atom_site_fract_z
_atom_site_U_iso_or_equiv
_atom_site_adp_type
_atom_site_calc_flag
_atom_site_refinement_flags
_atom_site_occupancy
_atom_site_symmetry_multiplicity
O O4 0.79610(14) -0.14012(9) 0.64919(6) 0.0553(3) Uani d . 1 1
C C8 0.69322(14) -0.13504(11) 0.46616(8) 0.0385(2) Uani d . 1 1
O O3 0.68053(16) -0.34053(10) 0.55390(8) 0.0632(3) Uani d . 1 1
C C7 0.76572(15) -0.07321(11) 0.56104(8) 0.0385(2) Uani d . 1 1
C C6 0.81042(14) 0.06839(11) 0.56420(8) 0.0387(2) Uani d . 1 1
C C5 0.78099(16) 0.14036(12) 0.47033(9) 0.0434(3) Uani d . 1 1
C C9 0.66511(17) -0.05560(13) 0.36977(9) 0.0473(3) Uani d . 1 1
C C1 0.88262(18) 0.13521(13) 0.65727(10) 0.0502(3) Uani d . 1 1
H H1 0.9035 0.0881 0.7209 0.060 Uiso calc R 1 1
C C4 0.8210(2) 0.27721(15) 0.46668(12) 0.0602(4) Uani d . 1 1
H H4 0.8010 0.3251 0.4033 0.072 Uiso calc R 1 1
O O2 0.60509(16) -0.09320(12) 0.28242(7) 0.0740(3) Uani d . 1 1
C C11 0.5836(2) -0.35630(15) 0.37174(12) 0.0647(4) Uani d . 1 1
H H11A 0.5672 -0.4488 0.3910 0.097 Uiso calc R 1 1
H H11B 0.6703 -0.3513 0.3207 0.097 Uiso calc R 1 1
H H11C 0.4681 -0.3196 0.3415 0.097 Uiso calc R 1 1
C C10 0.65335(17) -0.27786(13) 0.46759(10) 0.0482(3) Uani d . 1 1
C C3 0.8913(2) 0.34009(14) 0.55981(14) 0.0647(4) Uani d . 1 1
H H3 0.9183 0.4317 0.5588 0.078 Uiso calc R 1 1
C C2 0.9223(2) 0.27032(15) 0.65409(12) 0.0595(4) Uani d . 1 1
H H2 0.9702 0.3148 0.7157 0.071 Uiso calc R 1 1
O O1 0.71054(13) 0.08011(10) 0.37678(7) 0.0543(3) Uani d . 1 1
H H 0.754(3) -0.238(2) 0.6105(17) 0.114(7) Uiso d . 1 1

loop_
_atom_site_aniso_label
_atom_site_aniso_U_11
_atom_site_aniso_U_22
_atom_site_aniso_U_33
_atom_site_aniso_U_12
_atom_site_aniso_U_13
_atom_site_aniso_U_23
O4 0.0777(6) 0.0544(5) 0.0325(4) -0.0051(4) 0.0006(4) 0.0086(3)
C8 0.0379(5) 0.0443(6) 0.0329(5) 0.0010(4) 0.0025(4) 0.0021(4)
O3 0.0820(7) 0.0478(5) 0.0587(6) -0.0102(5) 0.0027(5) 0.0094(4)
C7 0.0400(5) 0.0448(6) 0.0311(4) 0.0026(4) 0.0054(4) 0.0041(4)
C6 0.0383(5) 0.0412(5) 0.0375(5) 0.0027(4) 0.0083(4) -0.0003(4)
C5 0.0434(6) 0.0449(6) 0.0428(5) 0.0053(4) 0.0081(4) 0.0051(4)
C9 0.0490(6) 0.0568(7) 0.0349(5) 0.0032(5) 0.0003(4) 0.0037(5)
C1 0.0530(7) 0.0563(7) 0.0423(6) -0.0017(5) 0.0095(5) -0.0069(5)
C4 0.0672(8) 0.0480(7) 0.0675(8) 0.0062(6) 0.0175(7) 0.0138(6)
O2 0.0970(8) 0.0855(8) 0.0348(5) -0.0016(6) -0.0123(5) 0.0001(4)
C11 0.0671(9) 0.0618(9) 0.0633(9) -0.0132(7) -0.0001(7) -0.0146(7)
C10 0.0437(6) 0.0510(7) 0.0495(6) -0.0018(5) 0.0038(5) -0.0034(5)
C3 0.0677(9) 0.0410(6) 0.0898(11) -0.0035(6) 0.0282(8) -0.0072(7)
C2 0.0608(8) 0.0560(7) 0.0648(8) -0.0071(6) 0.0201(6) -0.0187(6)
O1 0.0671(6) 0.0552(5) 0.0391(4) 0.0030(4) -0.0001(4) 0.0127(4)

loop_
_atom_type_symbol
_atom_type_description
_atom_type_scat_dispersion_real
_atom_type_scat_dispersion_imag
_atom_type_scat_source
C C 0.0033 0.0016 'International Tables Vol C Tables 4.2.6.8 and 6.1.1.4'
H H 0.0000 0.0000 'International Tables Vol C Tables 4.2.6.8 and 6.1.1.4'
O O 0.0106 0.0060 'International Tables Vol C Tables 4.2.6.8 and 6.1.1.4'

loop_
_geom_angle_atom_site_label_1
_geom_angle_atom_site_label_2
_geom_angle_atom_site_label_3
_geom_angle
C7 O4 H 93.1(11)
C7 C8 C10 118.37(10)
C7 C8 C9 119.36(10)
C10 C8 C9 122.25(10)
C10 O3 H 96.1(9)
O4 C7 C8 121.84(10)
O4 C7 C6 117.29(10)
C8 C7 C6 120.87(9)
C5 C6 C1 119.12(11)
C5 C6 C7 117.79(10)
C1 C6 C7 123.08(10)
O1 C5 C6 121.62(11)
O1 C5 C4 117.07(11)
C6 C5 C4 121.31(12)
O2 C9 O1 114.79(11)
O2 C9 C8 127.58(13)
O1 C9 C8 117.63(10)
C2 C1 C6 119.79(13)
C2 C1 H1 120.1
C6 C1 H1 120.1
C3 C4 C5 118.12(13)
C3 C4 H4 120.9
C5 C4 H4 120.9
C10 C11 H11A 109.5
C10 C11 H11B 109.5
H11A C11 H11B 109.5
C10 C11 H11C 109.5
H11A C11 H11C 109.5
H11B C11 H11C 109.5
O3 C10 C8 118.94(11)
O3 C10 C11 117.42(12)
C8 C10 C11 123.64(11)
C2 C3 C4 121.56(13)
C2 C3 H3 119.2
C4 C3 H3 119.2
C1 C2 C3 120.10(13)
C1 C2 H2 120.0
C3 C2 H2 120.0
C5 O1 C9 122.72(9)

loop_
_geom_bond_atom_site_label_1
_geom_bond_atom_site_label_2
_geom_bond_distance
O4 C7 1.2965(13)
O4 H 1.11(2)
C8 C7 1.3992(15)
C8 C10 1.4460(17)
C8 C9 1.4483(15)
O3 C10 1.2540(15)
O3 H 1.32(2)
C7 C6 1.4407(16)
C6 C5 1.3830(15)
C6 C1 1.4025(16)
C5 O1 1.3743(14)
C5 C4 1.3895(19)
C9 O2 1.2028(14)
C9 O1 1.3861(16)
C1 C2 1.3719(19)
C1 H1 0.9300
C4 C3 1.381(2)
C4 H4 0.9300
C11 C10 1.4830(18)
C11 H11A 0.9600
C11 H11B 0.9600
C11 H11C 0.9600
C3 C2 1.377(2)
C3 H3 0.9300
C2 H2 0.9300

loop_
_geom_hbond_atom_site_label_D
_geom_hbond_atom_site_label_H
_geom_hbond_atom_site_label_A
_geom_hbond_site_symmetry_A
_geom_hbond_distance_DH
_geom_hbond_distance_HA
_geom_hbond_distance_DA
_geom_hbond_angle_DHA
O4 H O3 . 1.11(2) 1.32(2) 2.4263(13) 169(2)
C4 H4 O2 2_655 0.93 2.65 3.510(2) 153.1
C11 H11C O4 4 0.96 2.64 3.320(2) 127.9

loop_
_geom_torsion_atom_site_label_1
_geom_torsion_atom_site_label_2
_geom_torsion_atom_site_label_3
_geom_torsion_atom_site_label_4
_geom_torsion
C10 C8 C7 O4 -0.56(17)
C9 C8 C7 O4 -178.97(10)
C10 C8 C7 C6 179.18(10)
C9 C8 C7 C6 0.77(16)
O4 C7 C6 C5 179.11(10)
C8 C7 C6 C5 -0.64(15)
O4 C7 C6 C1 -0.52(17)
C8 C7 C6 C1 179.73(10)
C1 C6 C5 O1 -179.99(10)
C7 C6 C5 O1 0.37(16)
C1 C6 C5 C4 -0.19(17)
C7 C6 C5 C4 -179.84(11)
C7 C8 C9 O2 179.77(12)
C10 C8 C9 O2 1.4(2)
C7 C8 C9 O1 -0.62(16)
C10 C8 C9 O1 -178.96(10)
C5 C6 C1 C2 0.21(18)
C7 C6 C1 C2 179.84(11)
O1 C5 C4 C3 179.76(11)
C6 C5 C4 C3 -0.05(19)
C7 C8 C10 O3 1.79(17)
C9 C8 C10 O3 -179.85(11)
C7 C8 C10 C11 -177.38(11)
C9 C8 C10 C11 0.97(19)
C5 C4 C3 C2 0.3(2)
C6 C1 C2 C3 0.01(19)
C4 C3 C2 C1 -0.3(2)
C6 C5 O1 C9 -0.25(17)
C4 C5 O1 C9 179.95(11)
O2 C9 O1 C5 -179.98(11)
C8 C9 O1 C5 0.37(17)
